data_7700213
loop_
_publ_author_name
'Zhang, Fangjun'
'Yi, Weiyin'
'Zhang, Jie'
'You, Qing'
'Weng, Linhong'
'Zhou, Xigeng'

_publ_section_title
;
 Oxidation and chalcogenylative disproportionation of anionic phosphide
 ligands in yttrium complexes with elemental sulfur and selenium.
;
_journal_issue 28
_journal_name_full 'Dalton transactions (Cambridge, England : 2003)'
_journal_page_first 10596
_journal_page_last 10603
_journal_paper_doi 10.1039/c9dt01537j
_journal_volume 48
_journal_year 2019
_chemical_formula_sum 'C40 H53 B N6 O2 P Y'
_chemical_formula_weight 780.57
_space_group_crystal_system monoclinic
_space_group_IT_number 14
_space_group_name_Hall '-P 2yn'
_space_group_name_H-M_alt 'P 1 21/n 1'
_symmetry_space_group_name_Hall '-P 2yn'
_symmetry_space_group_name_H-M 'P 1 21/n 1'
_atom_sites_solution_hydrogens mixed
_audit_creation_method SHELXL-2018/3
_audit_update_record
;
2019-05-31 deposited with the CCDC.    2019-06-07 downloaded from the CCDC.
;
_cell_angle_alpha 90
_cell_angle_beta 94.581(4)
_cell_angle_gamma 90
_cell_formula_units_Z 4
_cell_length_a 9.883(2)
_cell_length_b 15.536(3)
_cell_length_c 26.431(6)
_cell_measurement_reflns_used 7533
_cell_measurement_temperature 296(2)
_cell_measurement_theta_max 26.71
_cell_measurement_theta_min 2.45
_cell_volume 4045.3(15)
_computing_cell_refinement 'Bruker SAINT'
_computing_data_collection 'Bruker APEX2'
_computing_data_reduction 'Bruker SAINT'
_computing_molecular_graphics 'Bruker SHELXTL'
_computing_publication_material 'Bruker SHELXTL'
_computing_structure_refinement 'SHELXL-2018/3 (Sheldrick, 2018)'
_computing_structure_solution 'SHELXS-97 (Sheldrick, 2008)'
_diffrn_ambient_temperature 296(2)
_diffrn_measured_fraction_theta_full 0.997
_diffrn_measured_fraction_theta_max 0.997
_diffrn_measurement_device_type 'Bruker APEX-II CCD'
_diffrn_measurement_method '\f and \w scans'
_diffrn_radiation_type MoK\a
_diffrn_radiation_wavelength 0.71073
_diffrn_reflns_av_R_equivalents 0.0587
_diffrn_reflns_av_unetI/netI 0.0644
_diffrn_reflns_Laue_measured_fraction_full 0.997
_diffrn_reflns_Laue_measured_fraction_max 0.997
_diffrn_reflns_limit_h_max 12
_diffrn_reflns_limit_h_min -9
_diffrn_reflns_limit_k_max 18
_diffrn_reflns_limit_k_min -18
_diffrn_reflns_limit_l_max 31
_diffrn_reflns_limit_l_min -32
_diffrn_reflns_number 24257
_diffrn_reflns_point_group_measured_fraction_full 0.997
_diffrn_reflns_point_group_measured_fraction_max 0.997
_diffrn_reflns_theta_full 25.242
_diffrn_reflns_theta_max 25.600
_diffrn_reflns_theta_min 1.522
_exptl_absorpt_coefficient_mu 1.522
_exptl_absorpt_correction_T_max 0.7456
_exptl_absorpt_correction_T_min 0.4474
_exptl_absorpt_correction_type multi-scan
_exptl_crystal_colour colourless
_exptl_crystal_density_diffrn 1.282
_exptl_crystal_description block
_exptl_crystal_F_000 1640
_exptl_crystal_size_max 0.350
_exptl_crystal_size_mid 0.300
_exptl_crystal_size_min 0.200
_refine_diff_density_max 0.796
_refine_diff_density_min -0.445
_refine_diff_density_rms 0.070
_refine_ls_extinction_method none
_refine_ls_goodness_of_fit_ref 0.994
_refine_ls_hydrogen_treatment mixed
_refine_ls_matrix_type full
_refine_ls_number_parameters 634
_refine_ls_number_reflns 7593
_refine_ls_number_restraints 98
_refine_ls_restrained_S_all 0.997
_refine_ls_R_factor_all 0.0883
_refine_ls_R_factor_gt 0.0521
_refine_ls_shift/su_max 0.003
_refine_ls_shift/su_mean 0.000
_refine_ls_structure_factor_coef Fsqd
_refine_ls_weighting_details 'w=1/[\s^2^(Fo^2^)+(0.0946P)^2^+0.5701P] where P=(Fo^2^+2Fc^2^)/3'
_refine_ls_weighting_scheme calc
_refine_ls_wR_factor_gt 0.1337
_refine_ls_wR_factor_ref 0.1537
_reflns_Friedel_coverage 0.000
_reflns_number_gt 5345
_reflns_number_total 7593
_reflns_threshold_expression 'I > 2\s(I)'
_cod_data_source_file c9dt01537j2.cif
_cod_data_source_block 3
_cod_depositor_comments 'Adding full bibliography for 7700213--7700220.cif.'
_cod_original_cell_volume 4045.5(14)
_cod_database_code 7700213
_shelx_shelxl_version_number 2018/3
_shelx_space_group_comment
; 
The symmetry employed for this shelxl refinement is uniquely defined 
by the following loop, which should always be used as a source of 
symmetry information in preference to the above space-group names. 
They are only intended as comments. 
;
_shelx_estimated_absorpt_t_min 0.618
_shelx_estimated_absorpt_t_max 0.751

loop_
_space_group_symop_operation_xyz
'x, y, z'
'-x+1/2, y+1/2, -z+1/2'
'-x, -y, -z'
'x-1/2, -y-1/2, z-1/2'

loop_
_atom_site_label
_atom_site_type_symbol
_atom_site_fract_x
_atom_site_fract_y
_atom_site_fract_z
_atom_site_U_iso_or_equiv
_atom_site_adp_type
_atom_site_occupancy
_atom_site_site_symmetry_order
_atom_site_calc_flag
_atom_site_refinement_flags_posn
_atom_site_refinement_flags_adp
_atom_site_refinement_flags_occupancy
_atom_site_disorder_assembly
_atom_site_disorder_group
Y1 Y 0.57009(3) 0.34695(2) 0.78760(2) 0.03655(14) Uani 1 1 d . . . . .
C1 C 0.6925(5) 0.3722(3) 0.96183(16) 0.0583(12) Uani 1 1 d . . . . .
C2 C 0.6878(5) 0.2841(3) 0.96327(18) 0.0642(13) Uani 1 1 d . . . . .
H2 H 0.704318 0.249465 0.991791 0.077 Uiso 1 1 calc R U . . .
C3 C 0.6542(4) 0.2568(3) 0.91449(16) 0.0539(11) Uani 1 1 d . . . . .
C4 C 0.7264(7) 0.4341(4) 1.0046(2) 0.100(2) Uani 1 1 d . . . . .
H4A H 0.804762 0.467184 0.997601 0.149 Uiso 1 1 calc R U . . .
H4B H 0.745114 0.402634 1.035617 0.149 Uiso 1 1 calc R U . . .
H4C H 0.650914 0.472032 1.007884 0.149 Uiso 1 1 calc R U . . .
C5 C 0.6419(6) 0.1659(3) 0.8973(2) 0.0825(17) Uani 1 1 d . . . . .
H5A H 0.556907 0.142793 0.906262 0.124 Uiso 1 1 calc R U . . .
H5B H 0.715111 0.132811 0.913474 0.124 Uiso 1 1 calc R U . . .
H5C H 0.645574 0.163455 0.861181 0.124 Uiso 1 1 calc R U . . .
C6 C 0.4784(5) 0.5959(3) 0.87183(18) 0.0614(12) Uani 1 1 d . . . . .
C7 C 0.3777(5) 0.6051(3) 0.8333(2) 0.0698(14) Uani 1 1 d . . . . .
H7 H 0.317699 0.650989 0.828446 0.084 Uiso 1 1 calc R U . . .
C8 C 0.3830(4) 0.5336(3) 0.80345(16) 0.0481(10) Uani 1 1 d . . . . .
C9 C 0.5248(7) 0.6580(4) 0.9128(3) 0.105(2) Uani 1 1 d . . . . .
H9A H 0.535411 0.628386 0.944762 0.158 Uiso 1 1 calc R U . . .
H9B H 0.458554 0.702915 0.914574 0.158 Uiso 1 1 calc R U . . .
H9C H 0.610080 0.682661 0.905454 0.158 Uiso 1 1 calc R U . . .
C10 C 0.3030(4) 0.5166(3) 0.75353(17) 0.0615(12) Uani 1 1 d . . . . .
H10A H 0.362680 0.495077 0.729527 0.092 Uiso 1 1 calc R U . . .
H10B H 0.261782 0.569141 0.740943 0.092 Uiso 1 1 calc R U . . .
H10C H 0.233722 0.474769 0.758309 0.092 Uiso 1 1 calc R U . . .
C11 C 0.9023(4) 0.5347(2) 0.85725(18) 0.0502(11) Uani 1 1 d . . . . .
C12 C 0.9659(4) 0.5183(3) 0.81451(19) 0.0567(12) Uani 1 1 d . . . . .
H12 H 1.048741 0.540685 0.806411 0.068 Uiso 1 1 calc R U . . .
C13 C 0.8838(4) 0.4618(3) 0.78529(17) 0.0498(10) Uani 1 1 d . . . . .
C14 C 0.9464(5) 0.5906(3) 0.9012(2) 0.0827(17) Uani 1 1 d . . . . .
H14A H 0.886907 0.639291 0.901898 0.124 Uiso 1 1 calc R U . . .
H14B H 1.037518 0.610048 0.897973 0.124 Uiso 1 1 calc R U . . .
H14C H 0.943366 0.558368 0.932087 0.124 Uiso 1 1 calc R U . . .
C15 C 0.9072(5) 0.4263(3) 0.73470(19) 0.0659(13) Uani 1 1 d . . . . .
H15A H 0.829928 0.392897 0.722237 0.099 Uiso 1 1 calc R U . . .
H15B H 0.986468 0.390367 0.737455 0.099 Uiso 1 1 calc R U . . .
H15C H 0.920472 0.472717 0.711615 0.099 Uiso 1 1 calc R U . . .
P1 P 0.60173(16) 0.40095(11) 0.47749(6) 0.0558(6) Uani 0.755(4) 1 d . . P A 1
C16 C 0.5568(7) 0.4038(5) 0.6641(2) 0.098(2) Uani 0.755(4) 1 d . . P A 1
H16A H 0.593991 0.458583 0.654266 0.118 Uiso 0.755(4) 1 calc R U P A 1
H16B H 0.458926 0.407169 0.657632 0.118 Uiso 0.755(4) 1 calc R U P A 1
C17 C 0.6076(12) 0.3360(6) 0.6314(3) 0.107(3) Uani 0.755(4) 1 d . . P A 1
H17A H 0.575356 0.280970 0.643019 0.129 Uiso 0.755(4) 1 calc R U P A 1
H17B H 0.705848 0.335313 0.636561 0.129 Uiso 0.755(4) 1 calc R U P A 1
C18 C 0.5688(11) 0.3429(7) 0.5750(3) 0.106(3) Uani 0.755(4) 1 d . . P A 1
H18A H 0.476288 0.364036 0.570151 0.127 Uiso 0.755(4) 1 calc R U P A 1
H18B H 0.569967 0.285621 0.560426 0.127 Uiso 0.755(4) 1 calc R U P A 1
C19 C 0.6589(8) 0.4011(5) 0.5454(2) 0.074(2) Uani 0.755(4) 1 d . . P A 1
H19A H 0.752095 0.381132 0.549913 0.089 Uiso 0.755(4) 1 calc R U P A 1
H19B H 0.655974 0.459369 0.558505 0.089 Uiso 0.755(4) 1 calc R U P A 1
C20 C 0.7303(6) 0.4657(4) 0.4491(3) 0.0551(16) Uani 0.755(4) 1 d D . P A 1
C21 C 0.7956(14) 0.5332(8) 0.4745(5) 0.110(4) Uani 0.755(4) 1 d D . P A 1
H21A H 0.775612 0.546225 0.507377 0.132 Uiso 0.755(4) 1 calc R U P A 1
C22 C 0.894(2) 0.5835(13) 0.4505(7) 0.134(7) Uani 0.755(4) 1 d D . P A 1
H22A H 0.944419 0.625120 0.469050 0.161 Uiso 0.755(4) 1 calc R U P A 1
C23 C 0.9137(13) 0.5705(9) 0.4012(5) 0.089(4) Uani 0.755(4) 1 d D . P A 1
H23A H 0.971258 0.606367 0.384640 0.107 Uiso 0.755(4) 1 calc R U P A 1
C24 C 0.8490(9) 0.5051(7) 0.3761(3) 0.067(2) Uani 0.755(4) 1 d D . P A 1
H24A H 0.865221 0.494763 0.342431 0.081 Uiso 0.755(4) 1 calc R U P A 1
C25 C 0.7583(10) 0.4527(6) 0.3995(3) 0.062(2) Uani 0.755(4) 1 d D . P A 1
H25A H 0.715613 0.407855 0.381166 0.074 Uiso 0.755(4) 1 calc R U P A 1
C26 C 0.6484(7) 0.2921(4) 0.4587(2) 0.0488(15) Uani 0.755(4) 1 d D . P A 1
C27 C 0.7783(9) 0.2606(5) 0.4611(3) 0.064(2) Uani 0.755(4) 1 d D . P A 1
H27A H 0.849311 0.295678 0.473802 0.076 Uiso 0.755(4) 1 calc R U P A 1
C28 C 0.8078(12) 0.1763(7) 0.4449(5) 0.070(3) Uani 0.755(4) 1 d D . P A 1
H28A H 0.896133 0.155237 0.447397 0.084 Uiso 0.755(4) 1 calc R U P A 1
C29 C 0.7024(13) 0.1276(8) 0.4257(5) 0.082(4) Uani 0.755(4) 1 d D . P A 1
H29A H 0.718647 0.071813 0.415087 0.099 Uiso 0.755(4) 1 calc R U P A 1
C30 C 0.5738(13) 0.1583(9) 0.4217(7) 0.091(7) Uani 0.755(4) 1 d D . P A 1
H30A H 0.504124 0.124419 0.406699 0.109 Uiso 0.755(4) 1 calc R U P A 1
C31 C 0.5452(11) 0.2381(6) 0.4393(5) 0.075(3) Uani 0.755(4) 1 d D . P A 1
H31A H 0.455471 0.256540 0.438236 0.090 Uiso 0.755(4) 1 calc R U P A 1
C16' C 0.5568(7) 0.4038(5) 0.6641(2) 0.098(2) Uani 0.245(4) 1 d D . P A 2
H16C H 0.512724 0.459592 0.660925 0.118 Uiso 0.245(4) 1 calc R U P A 2
H16D H 0.486606 0.361770 0.654862 0.118 Uiso 0.245(4) 1 calc R U P A 2
C17' C 0.643(3) 0.401(2) 0.6246(8) 0.112(10) Uani 0.245(4) 1 d D U P A 2
H17C H 0.686256 0.345139 0.623858 0.134 Uiso 0.245(4) 1 calc R U P A 2
H17D H 0.713650 0.444284 0.630294 0.134 Uiso 0.245(4) 1 calc R U P A 2
C18' C 0.564(4) 0.418(2) 0.5747(10) 0.121(10) Uani 0.245(4) 1 d D U P A 2
H18C H 0.470818 0.423371 0.582977 0.145 Uiso 0.245(4) 1 calc R U P A 2
H18D H 0.591868 0.474876 0.564887 0.145 Uiso 0.245(4) 1 calc R U P A 2
C19' C 0.556(2) 0.367(2) 0.5267(12) 0.137(12) Uani 0.245(4) 1 d D U P A 2
H19C H 0.519074 0.401917 0.498362 0.165 Uiso 0.245(4) 1 calc R U P A 2
H19D H 0.499574 0.316646 0.529420 0.165 Uiso 0.245(4) 1 calc R U P A 2
C20' C 0.776(3) 0.4228(15) 0.4742(9) 0.108(9) Uani 0.245(4) 1 d D U P A 2
C21' C 0.754(3) 0.4167(19) 0.4216(11) 0.094(9) Uani 0.245(4) 1 d D . P A 2
H21B H 0.709517 0.368344 0.407652 0.113 Uiso 0.245(4) 1 calc R U P A 2
C22' C 0.797(5) 0.482(2) 0.3882(12) 0.091(18) Uani 0.245(4) 1 d D U P A 2
H22B H 0.782598 0.474279 0.353266 0.109 Uiso 0.245(4) 1 calc R U P A 2
C23' C 0.858(6) 0.554(3) 0.4067(16) 0.14(2) Uani 0.245(4) 1 d D . P A 2
H23B H 0.888534 0.596374 0.385332 0.165 Uiso 0.245(4) 1 calc R U P A 2
C24' C 0.872(8) 0.563(3) 0.4577(14) 0.21(5) Uani 0.245(4) 1 d D . P A 2
H24B H 0.896090 0.615953 0.471587 0.256 Uiso 0.245(4) 1 calc R U P A 2
C25' C 0.851(4) 0.494(2) 0.4901(12) 0.107(14) Uani 0.245(4) 1 d D . P A 2
H25B H 0.888469 0.496295 0.523485 0.129 Uiso 0.245(4) 1 calc R U P A 2
P1' P 0.7329(8) 0.3364(6) 0.5185(3) 0.118(4) Uani 0.245(4) 1 d D . P A 2
C26' C 0.699(3) 0.2488(16) 0.4735(10) 0.089(9) Uani 0.245(4) 1 d D U P A 2
C27' C 0.811(3) 0.206(2) 0.4607(11) 0.054(8) Uani 0.245(4) 1 d D U P A 2
H27B H 0.896036 0.224930 0.473779 0.065 Uiso 0.245(4) 1 calc R U P A 2
C28' C 0.804(3) 0.133(2) 0.4285(12) 0.091(12) Uani 0.245(4) 1 d D . P A 2
H28B H 0.881246 0.107417 0.417656 0.109 Uiso 0.245(4) 1 calc R U P A 2
C29' C 0.679(3) 0.104(2) 0.4143(16) 0.076(11) Uani 0.245(4) 1 d D U P A 2
H29B H 0.668969 0.057378 0.391939 0.091 Uiso 0.245(4) 1 calc R U P A 2
C30' C 0.567(3) 0.139(3) 0.432(2) 0.080(17) Uani 0.245(4) 1 d D . P A 2
H30B H 0.484866 0.110046 0.428018 0.096 Uiso 0.245(4) 1 calc R U P A 2
C31' C 0.572(3) 0.218(3) 0.4552(15) 0.106(19) Uani 0.245(4) 1 d D . P A 2
H31B H 0.493859 0.249408 0.458734 0.127 Uiso 0.245(4) 1 calc R U P A 2
C32 C 0.3027(5) 0.3047(3) 0.7940(2) 0.0642(13) Uani 1 1 d . . . . .
H32A H 0.234454 0.341120 0.808394 0.077 Uiso 1 1 calc R U . . .
C33 C 0.3768(5) 0.2397(3) 0.8195(2) 0.0679(14) Uani 1 1 d . . . . .
H33A H 0.368325 0.222640 0.854824 0.081 Uiso 1 1 calc R U . . .
C34 C 0.4427(5) 0.1912(3) 0.7835(2) 0.0659(13) Uani 1 1 d . . . . .
H34A H 0.486596 0.135234 0.789571 0.079 Uiso 1 1 calc R U . . .
C35 C 0.4102(5) 0.2282(3) 0.73643(19) 0.0611(12) Uani 1 1 d . . . . .
H35A H 0.428900 0.202387 0.703888 0.073 Uiso 1 1 calc R U . . .
C36 C 0.3235(5) 0.2978(3) 0.74211(19) 0.0638(13) Uani 1 1 d . . . . .
H36A H 0.272064 0.328391 0.714436 0.077 Uiso 1 1 calc R U . . .
C37 C 0.7701(6) 0.1880(4) 0.7424(2) 0.0870(18) Uani 0.5 1 d . . P B 3
H37A H 0.822798 0.209646 0.715693 0.104 Uiso 0.5 1 calc R U P B 3
H37B H 0.681529 0.169748 0.727870 0.104 Uiso 0.5 1 calc R U P B 3
C38 C 0.8423(13) 0.1173(8) 0.7716(5) 0.076(4) Uani 0.5 1 d . . P B 3
H38A H 0.778153 0.082602 0.788581 0.091 Uiso 0.5 1 calc R U P B 3
H38B H 0.888832 0.080504 0.748934 0.091 Uiso 0.5 1 calc R U P B 3
C39 C 0.937(2) 0.1558(15) 0.8075(9) 0.084(6) Uani 0.5 1 d . U P B 3
H39A H 1.026404 0.156772 0.795116 0.101 Uiso 0.5 1 calc R U P B 3
H39B H 0.941106 0.124343 0.839323 0.101 Uiso 0.5 1 calc R U P B 3
C40 C 0.8857(5) 0.2455(3) 0.8146(2) 0.0677(14) Uani 0.5 1 d . . P B 3
H40A H 0.869515 0.255620 0.849803 0.081 Uiso 0.5 1 calc R U P B 3
H40B H 0.950831 0.287456 0.804339 0.081 Uiso 0.5 1 calc R U P B 3
C37' C 0.7701(6) 0.1880(4) 0.7424(2) 0.0870(18) Uani 0.5 1 d D . P B 4
H37C H 0.772912 0.217170 0.710055 0.104 Uiso 0.5 1 calc R U P B 4
H37D H 0.691017 0.150822 0.740454 0.104 Uiso 0.5 1 calc R U P B 4
C38' C 0.8917(16) 0.1366(14) 0.7523(8) 0.153(10) Uani 0.5 1 d D U P B 4
H38C H 0.945160 0.137055 0.723051 0.183 Uiso 0.5 1 calc R U P B 4
H38D H 0.868204 0.077504 0.759565 0.183 Uiso 0.5 1 calc R U P B 4
C39' C 0.969(3) 0.1760(18) 0.7968(10) 0.112(10) Uani 0.5 1 d D U P B 4
H39C H 0.987225 0.133477 0.823312 0.135 Uiso 0.5 1 calc R U P B 4
H39D H 1.054896 0.198407 0.787150 0.135 Uiso 0.5 1 calc R U P B 4
C40' C 0.8857(5) 0.2455(3) 0.8146(2) 0.0677(14) Uani 0.5 1 d . . P B 4
H40C H 0.866052 0.234596 0.849385 0.081 Uiso 0.5 1 calc R U P B 4
H40D H 0.934454 0.299556 0.813625 0.081 Uiso 0.5 1 calc R U P B 4
N1 N 0.6630(3) 0.3956(2) 0.91333(12) 0.0434(8) Uani 1 1 d . . . . .
N2 N 0.6389(3) 0.3243(2) 0.88324(13) 0.0460(8) Uani 1 1 d . . . . .
N3 N 0.5399(3) 0.5197(2) 0.86466(12) 0.0452(8) Uani 1 1 d . . . . .
N4 N 0.4806(3) 0.48024(19) 0.82179(12) 0.0407(7) Uani 1 1 d . . . . .
N5 N 0.7852(3) 0.48848(19) 0.85392(12) 0.0412(8) Uani 1 1 d . . . . .
N6 N 0.7732(3) 0.44266(19) 0.80982(12) 0.0404(7) Uani 1 1 d . . . . .
O1 O 0.5868(3) 0.3929(2) 0.71466(10) 0.0516(7) Uani 1 1 d . . . . .
O2 O 0.7596(3) 0.25083(18) 0.78230(12) 0.0590(8) Uani 1 1 d . . . . .
B1 B 0.6754(5) 0.4870(3) 0.89162(18) 0.0460(11) Uani 1 1 d . . . . .
H1 H 0.707(3) 0.533(2) 0.9233(12) 0.031(9) Uiso 1 1 d . . . . .

loop_
_atom_site_aniso_label
_atom_site_aniso_U_11
_atom_site_aniso_U_22
_atom_site_aniso_U_33
_atom_site_aniso_U_23
_atom_site_aniso_U_13
_atom_site_aniso_U_12
Y1 0.0361(2) 0.0309(2) 0.0421(2) -0.00473(17) -0.00065(14) -0.00335(15)
C1 0.056(3) 0.076(3) 0.040(2) 0.009(2) -0.0114(19) -0.007(2)
C2 0.066(3) 0.071(3) 0.053(3) 0.022(2) -0.011(2) -0.008(2)
C3 0.059(3) 0.048(3) 0.054(3) 0.013(2) -0.002(2) -0.006(2)
C4 0.133(5) 0.102(5) 0.058(3) -0.008(3) -0.027(3) -0.019(4)
C5 0.119(5) 0.049(3) 0.078(4) 0.019(3) -0.006(3) -0.004(3)
C6 0.062(3) 0.052(3) 0.069(3) -0.020(2) -0.005(2) 0.019(2)
C7 0.063(3) 0.055(3) 0.089(4) -0.014(3) -0.009(3) 0.026(2)
C8 0.035(2) 0.046(2) 0.063(3) -0.005(2) -0.0018(18) 0.0060(18)
C9 0.117(5) 0.085(4) 0.108(5) -0.054(4) -0.025(4) 0.041(4)
C10 0.045(3) 0.065(3) 0.071(3) -0.005(2) -0.014(2) 0.011(2)
C11 0.042(2) 0.032(2) 0.074(3) 0.006(2) -0.012(2) -0.0080(17)
C12 0.039(2) 0.047(3) 0.083(3) 0.012(2) -0.003(2) -0.0116(19)
C13 0.040(2) 0.042(2) 0.068(3) 0.006(2) 0.003(2) -0.0011(18)
C14 0.076(4) 0.070(3) 0.097(4) -0.012(3) -0.020(3) -0.035(3)
C15 0.054(3) 0.073(3) 0.073(3) 0.001(3) 0.019(2) -0.010(2)
P1 0.0575(10) 0.0681(12) 0.0416(9) -0.0035(7) 0.0027(7) 0.0045(8)
C16 0.105(5) 0.126(6) 0.063(4) 0.002(4) -0.001(3) 0.021(4)
C17 0.167(10) 0.105(7) 0.053(5) -0.005(5) 0.022(5) -0.016(7)
C18 0.160(9) 0.122(8) 0.038(4) 0.000(5) 0.018(4) -0.025(7)
C19 0.089(5) 0.084(5) 0.048(4) -0.018(4) -0.001(4) 0.012(4)
C20 0.064(4) 0.044(4) 0.058(4) -0.011(3) 0.004(3) 0.004(3)
C21 0.151(12) 0.102(9) 0.082(8) -0.048(7) 0.033(7) -0.037(8)
C22 0.145(14) 0.116(10) 0.144(14) -0.047(9) 0.033(11) -0.078(10)
C23 0.094(9) 0.069(7) 0.110(9) -0.007(6) 0.036(6) -0.018(6)
C24 0.076(6) 0.069(6) 0.058(5) 0.000(4) 0.010(4) -0.006(5)
C25 0.082(6) 0.056(6) 0.046(5) 0.004(4) 0.001(5) -0.016(5)
C26 0.055(4) 0.052(4) 0.037(3) 0.011(3) -0.010(3) -0.007(3)
C27 0.056(5) 0.054(5) 0.079(5) 0.006(4) -0.001(4) -0.008(4)
C28 0.078(6) 0.059(8) 0.072(11) 0.001(5) 0.008(6) 0.015(5)
C29 0.130(12) 0.045(6) 0.068(7) 0.008(5) -0.015(8) -0.008(6)
C30 0.096(11) 0.065(7) 0.104(14) 0.023(8) -0.040(8) -0.022(6)
C31 0.065(6) 0.070(5) 0.087(8) 0.003(5) -0.020(5) -0.015(4)
C16' 0.105(5) 0.126(6) 0.063(4) 0.002(4) -0.001(3) 0.021(4)
C17' 0.140(18) 0.101(16) 0.097(16) -0.013(14) 0.023(14) -0.010(15)
C18' 0.128(18) 0.132(18) 0.103(17) -0.013(15) 0.023(14) 0.002(16)
C19' 0.148(19) 0.137(19) 0.124(19) -0.017(16) -0.004(16) 0.034(16)
C20' 0.104(16) 0.116(17) 0.104(16) -0.038(15) 0.001(13) 0.023(14)
C21' 0.10(2) 0.09(2) 0.09(3) 0.00(2) 0.006(19) -0.008(19)
C22' 0.10(2) 0.09(2) 0.09(2) -0.005(16) 0.000(16) -0.001(17)
C23' 0.15(5) 0.09(3) 0.18(6) -0.02(3) 0.05(4) -0.04(3)
C24' 0.23(6) 0.23(8) 0.21(6) -0.18(6) 0.17(5) -0.18(5)
C25' 0.09(2) 0.13(3) 0.10(3) -0.05(2) -0.016(18) -0.01(2)
P1' 0.097(6) 0.185(10) 0.068(4) -0.019(5) -0.012(4) 0.045(6)
C26' 0.087(16) 0.112(18) 0.070(14) -0.001(13) 0.014(13) -0.018(15)
C27' 0.051(12) 0.069(19) 0.042(13) 0.011(14) 0.003(9) -0.010(14)
C28' 0.09(2) 0.14(4) 0.046(15) -0.030(18) -0.007(15) 0.00(2)
C29' 0.081(17) 0.072(19) 0.072(18) 0.001(13) -0.014(13) -0.016(14)
C30' 0.08(3) 0.10(4) 0.061(19) 0.02(2) 0.005(15) -0.03(2)
C31' 0.040(17) 0.20(6) 0.08(3) -0.01(3) 0.003(15) 0.01(2)
C32 0.040(3) 0.071(3) 0.081(4) -0.012(3) 0.006(2) -0.020(2)
C33 0.075(3) 0.058(3) 0.070(3) -0.001(3) 0.005(3) -0.032(3)
C34 0.072(3) 0.039(2) 0.084(4) -0.005(3) -0.004(3) -0.024(2)
C35 0.066(3) 0.051(3) 0.065(3) -0.017(2) -0.003(2) -0.018(2)
C36 0.050(3) 0.065(3) 0.074(3) -0.010(3) -0.011(2) -0.017(2)
C37 0.102(4) 0.074(4) 0.084(4) -0.043(3) -0.002(3) 0.012(3)
C38 0.050(7) 0.061(7) 0.116(11) -0.048(7) -0.004(7) 0.026(5)
C39 0.057(10) 0.051(9) 0.139(12) -0.019(8) -0.021(9) 0.023(8)
C40 0.056(3) 0.062(3) 0.082(3) -0.015(3) -0.015(2) 0.017(2)
C37' 0.102(4) 0.074(4) 0.084(4) -0.043(3) -0.002(3) 0.012(3)
C38' 0.100(13) 0.173(16) 0.189(17) -0.073(13) 0.036(11) 0.056(11)
C39' 0.073(12) 0.080(15) 0.183(18) -0.043(12) -0.003(11) 0.006(9)
C40' 0.056(3) 0.062(3) 0.082(3) -0.015(3) -0.015(2) 0.017(2)
N1 0.0461(19) 0.0421(19) 0.0406(18) -0.0032(15) -0.0055(14) -0.0050(15)
N2 0.054(2) 0.0347(18) 0.049(2) 0.0039(15) 0.0003(15) -0.0024(15)
N3 0.0451(19) 0.0398(18) 0.0493(19) -0.0123(15) -0.0043(15) 0.0049(15)
N4 0.0350(17) 0.0404(18) 0.0456(18) -0.0050(15) -0.0031(13) 0.0040(14)
N5 0.0372(17) 0.0290(16) 0.056(2) -0.0028(15) -0.0060(14) -0.0051(13)
N6 0.0368(18) 0.0328(17) 0.0512(19) -0.0018(15) 0.0023(14) -0.0042(13)
O1 0.0513(17) 0.0676(19) 0.0360(15) -0.0016(14) 0.0045(12) -0.0070(14)
O2 0.0533(18) 0.0476(17) 0.074(2) -0.0190(16) -0.0072(15) 0.0137(14)
B1 0.050(3) 0.038(3) 0.047(3) -0.006(2) -0.008(2) 0.001(2)

loop_
_atom_type_symbol
_atom_type_description
_atom_type_scat_dispersion_real
_atom_type_scat_dispersion_imag
_atom_type_scat_source
C C 0.0033 0.0016 'International Tables Vol C Tables 4.2.6.8 and 6.1.1.4'
H H 0.0000 0.0000 'International Tables Vol C Tables 4.2.6.8 and 6.1.1.4'
B B 0.0013 0.0007 'International Tables Vol C Tables 4.2.6.8 and 6.1.1.4'
N N 0.0061 0.0033 'International Tables Vol C Tables 4.2.6.8 and 6.1.1.4'
O O 0.0106 0.0060 'International Tables Vol C Tables 4.2.6.8 and 6.1.1.4'
P P 0.1023 0.0942 'International Tables Vol C Tables 4.2.6.8 and 6.1.1.4'
Y Y -2.7962 3.5667 'International Tables Vol C Tables 4.2.6.8 and 6.1.1.4'

loop_
_geom_angle_atom_site_label_1
_geom_angle_atom_site_label_2
_geom_angle_atom_site_label_3
_geom_angle
O1 Y1 O2 92.25(11)
O1 Y1 N4 96.30(11)
O2 Y1 N4 148.23(10)
O1 Y1 N6 83.86(11)
O2 Y1 N6 76.80(10)
N4 Y1 N6 73.80(10)
O1 Y1 N2 156.92(11)
O2 Y1 N2 80.07(11)
N4 Y1 N2 80.18(10)
N6 Y1 N2 73.22(10)
O1 Y1 C35 81.78(13)
O2 Y1 C35 88.52(13)
N4 Y1 C35 122.95(13)
N6 Y1 C35 159.01(13)
N2 Y1 C35 119.39(13)
O1 Y1 C33 127.52(14)
O2 Y1 C33 101.95(15)
N4 Y1 C33 96.89(14)
N6 Y1 C33 148.47(13)
N2 Y1 C33 75.53(13)
C35 Y1 C33 48.98(15)
O1 Y1 C34 109.81(14)
O2 Y1 C34 78.84(13)
N4 Y1 C34 125.80(14)
N6 Y1 C34 152.47(13)
N2 Y1 C34 90.17(13)
C35 Y1 C34 29.46(14)
C33 Y1 C34 30.09(15)
O1 Y1 C36 79.75(14)
O2 Y1 C36 118.06(13)
N4 Y1 C36 93.60(13)
N6 Y1 C36 158.10(13)
N2 Y1 C36 123.09(13)
C35 Y1 C36 29.61(14)
C33 Y1 C36 48.91(16)
C34 Y1 C36 48.90(15)
O1 Y1 C32 106.74(14)
O2 Y1 C32 127.83(14)
N4 Y1 C32 78.55(13)
N6 Y1 C32 151.35(13)
N2 Y1 C32 94.99(13)
C35 Y1 C32 48.94(15)
C33 Y1 C32 29.51(15)
C34 Y1 C32 49.11(16)
C36 Y1 C32 29.74(14)
N1 C1 C2 107.0(4)
N1 C1 C4 124.3(4)
C2 C1 C4 128.7(4)
C1 C2 C3 106.8(4)
C1 C2 H2 126.6
C3 C2 H2 126.6
N2 C3 C2 110.2(4)
N2 C3 C5 123.7(4)
C2 C3 C5 126.0(4)
C1 C4 H4A 109.5
C1 C4 H4B 109.5
H4A C4 H4B 109.5
C1 C4 H4C 109.5
H4A C4 H4C 109.5
H4B C4 H4C 109.5
C3 C5 H5A 109.5
C3 C5 H5B 109.5
H5A C5 H5B 109.5
C3 C5 H5C 109.5
H5A C5 H5C 109.5
H5B C5 H5C 109.5
N3 C6 C7 107.1(4)
N3 C6 C9 123.5(4)
C7 C6 C9 129.2(4)
C8 C7 C6 106.6(4)
C8 C7 H7 126.7
C6 C7 H7 126.7
N4 C8 C7 110.8(4)
N4 C8 C10 121.5(4)
C7 C8 C10 127.4(4)
C6 C9 H9A 109.5
C6 C9 H9B 109.5
H9A C9 H9B 109.5
C6 C9 H9C 109.5
H9A C9 H9C 109.5
H9B C9 H9C 109.5
C8 C10 H10A 109.5
C8 C10 H10B 109.5
H10A C10 H10B 109.5
C8 C10 H10C 109.5
H10A C10 H10C 109.5
H10B C10 H10C 109.5
N5 C11 C12 107.1(4)
N5 C11 C14 123.6(4)
C12 C11 C14 129.2(4)
C11 C12 C13 107.0(4)
C11 C12 H12 126.5
C13 C12 H12 126.5
N6 C13 C12 109.4(4)
N6 C13 C15 122.9(4)
C12 C13 C15 127.7(4)
C11 C14 H14A 109.5
C11 C14 H14B 109.5
H14A C14 H14B 109.5
C11 C14 H14C 109.5
H14A C14 H14C 109.5
H14B C14 H14C 109.5
C13 C15 H15A 109.5
C13 C15 H15B 109.5
H15A C15 H15B 109.5
C13 C15 H15C 109.5
H15A C15 H15C 109.5
H15B C15 H15C 109.5
C20 P1 C26 101.4(3)
C20 P1 C19 103.3(3)
C26 P1 C19 101.7(3)
O1 C16 C17 115.4(6)
O1 C16 H16A 108.4
C17 C16 H16A 108.4
O1 C16 H16B 108.4
C17 C16 H16B 108.4
H16A C16 H16B 107.5
C16 C17 C18 117.0(8)
C16 C17 H17A 108.0
C18 C17 H17A 108.0
C16 C17 H17B 108.0
C18 C17 H17B 108.0
H17A C17 H17B 107.3
C17 C18 C19 115.7(8)
C17 C18 H18A 108.4
C19 C18 H18A 108.4
C17 C18 H18B 108.4
C19 C18 H18B 108.4
H18A C18 H18B 107.4
C18 C19 P1 110.6(5)
C18 C19 H19A 109.5
P1 C19 H19A 109.5
C18 C19 H19B 109.5
P1 C19 H19B 109.5
H19A C19 H19B 108.1
C21 C20 C25 117.0(8)
C21 C20 P1 122.2(7)
C25 C20 P1 120.6(6)
C20 C21 C22 120.6(11)
C20 C21 H21A 119.7
C22 C21 H21A 119.7
C23 C22 C21 119.9(14)
C23 C22 H22A 120.0
C21 C22 H22A 120.0
C24 C23 C22 119.4(13)
C24 C23 H23A 120.3
C22 C23 H23A 120.3
C23 C24 C25 121.3(9)
C23 C24 H24A 119.3
C25 C24 H24A 119.3
C20 C25 C24 121.5(8)
C20 C25 H25A 119.2
C24 C25 H25A 119.2
C27 C26 C31 117.3(7)
C27 C26 P1 124.9(5)
C31 C26 P1 117.7(6)
C26 C27 C28 122.1(8)
C26 C27 H27A 119.0
C28 C27 H27A 119.0
C29 C28 C27 117.4(10)
C29 C28 H28A 121.3
C27 C28 H28A 121.3
C28 C29 C30 121.5(10)
C28 C29 H29A 119.2
C30 C29 H29A 119.2
C29 C30 C31 120.9(10)
C29 C30 H30A 119.6
C31 C30 H30A 119.6
C30 C31 C26 120.7(9)
C30 C31 H31A 119.7
C26 C31 H31A 119.7
O1 C16' C17' 129.3(13)
O1 C16' H16C 105.0
C17' C16' H16C 105.0
O1 C16' H16D 105.0
C17' C16' H16D 105.0
H16C C16' H16D 105.8
C16' C17' C18' 110(2)
C16' C17' H17C 109.6
C18' C17' H17C 109.6
C16' C17' H17D 109.6
C18' C17' H17D 109.6
H17C C17' H17D 108.1
C19' C18' C17' 130(3)
C19' C18' H18C 104.7
C17' C18' H18C 104.7
C19' C18' H18D 104.7
C17' C18' H18D 104.7
H18C C18' H18D 105.7
C18' C19' P1' 104(2)
C18' C19' H19C 110.9
P1' C19' H19C 110.9
C18' C19' H19D 110.9
P1' C19' H19D 110.9
H19C C19' H19D 108.9
C25' C20' C21' 113.4(19)
C25' C20' P1' 122(2)
C21' C20' P1' 124(2)
C20' C21' C22' 122(2)
C20' C21' H21B 118.8
C22' C21' H21B 118.8
C23' C22' C21' 121(3)
C23' C22' H22B 119.6
C21' C22' H22B 119.6
C22' C23' C24' 117(2)
C22' C23' H23B 121.7
C24' C23' H23B 121.7
C23' C24' C25' 122(3)
C23' C24' H24B 118.9
C25' C24' H24B 118.9
C20' C25' C24' 122(2)
C20' C25' H25B 119.1
C24' C25' H25B 119.1
C26' P1' C19' 98.2(14)
C26' P1' C20' 99.7(13)
C19' P1' C20' 98.8(16)
C27' C26' C31' 118.1(18)
C27' C26' P1' 115(2)
C31' C26' P1' 127(2)
C26' C27' C28' 123(2)
C26' C27' H27B 118.7
C28' C27' H27B 118.7
C29' C28' C27' 116(2)
C29' C28' H28B 121.8
C27' C28' H28B 121.8
C28' C29' C30' 121(2)
C28' C29' H29B 119.3
C30' C29' H29B 119.3
C29' C30' C31' 121(2)
C29' C30' H30B 119.3
C31' C30' H30B 119.3
C30' C31' C26' 118(2)
C30' C31' H31B 121.0
C26' C31' H31B 121.0
C33 C32 C36 107.7(5)
C33 C32 Y1 74.4(3)
C36 C32 Y1 75.0(3)
C33 C32 H32A 125.6
C36 C32 H32A 125.6
Y1 C32 H32A 125.6
C32 C33 C34 108.2(5)
C32 C33 Y1 76.1(3)
C34 C33 Y1 75.2(3)
C32 C33 H33A 125.2
C34 C33 H33A 125.2
Y1 C33 H33A 125.2
C35 C34 C33 107.4(5)
C35 C34 Y1 75.0(2)
C33 C34 Y1 74.7(2)
C35 C34 H34A 125.7
C33 C34 H34A 125.7
Y1 C34 H34A 125.7
C34 C35 C36 109.0(5)
C34 C35 Y1 75.6(2)
C36 C35 Y1 76.0(2)
C34 C35 H35A 124.9
C36 C35 H35A 124.9
Y1 C35 H35A 124.9
C35 C36 C32 107.7(5)
C35 C36 Y1 74.3(2)
C32 C36 Y1 75.2(2)
C35 C36 H36A 125.6
C32 C36 H36A 125.6
Y1 C36 H36A 125.6
O2 C37 C38 100.3(6)
O2 C37 H37A 111.7
C38 C37 H37A 111.7
O2 C37 H37B 111.7
C38 C37 H37B 111.7
H37A C37 H37B 109.5
C39 C38 C37 107.5(13)
C39 C38 H38A 110.2
C37 C38 H38A 110.2
C39 C38 H38B 110.2
C37 C38 H38B 110.2
H38A C38 H38B 108.5
C38 C39 C40 105.5(13)
C38 C39 H39A 110.6
C40 C39 H39A 110.6
C38 C39 H39B 110.6
C40 C39 H39B 110.6
H39A C39 H39B 108.8
O2 C40 C39 105.1(8)
O2 C40 H40A 110.7
C39 C40 H40A 110.7
O2 C40 H40B 110.7
C39 C40 H40B 110.7
H40A C40 H40B 108.8
O2 C37' C38' 110.3(9)
O2 C37' H37C 109.6
C38' C37' H37C 109.6
O2 C37' H37D 109.6
C38' C37' H37D 109.6
H37C C37' H37D 108.1
C37' C38' C39' 106.4(16)
C37' C38' H38C 110.4
C39' C38' H38C 110.4
C37' C38' H38D 110.4
C39' C38' H38D 110.4
H38C C38' H38D 108.6
C40' C39' C38' 107.1(18)
C40' C39' H39C 110.3
C38' C39' H39C 110.3
C40' C39' H39D 110.3
C38' C39' H39D 110.3
H39C C39' H39D 108.6
O2 C40' C39' 109.4(9)
O2 C40' H40C 109.8
C39' C40' H40C 109.8
O2 C40' H40D 109.8
C39' C40' H40D 109.8
H40C C40' H40D 108.2
C1 N1 N2 110.4(3)
C1 N1 B1 126.0(4)
N2 N1 B1 122.9(3)
C3 N2 N1 105.6(3)
C3 N2 Y1 135.9(3)
N1 N2 Y1 118.4(2)
C6 N3 N4 109.8(3)
C6 N3 B1 127.2(3)
N4 N3 B1 121.8(3)
C8 N4 N3 105.7(3)
C8 N4 Y1 131.5(3)
N3 N4 Y1 122.5(2)
C11 N5 N6 110.3(3)
C11 N5 B1 127.6(4)
N6 N5 B1 122.0(3)
C13 N6 N5 106.1(3)
C13 N6 Y1 132.6(3)
N5 N6 Y1 121.3(2)
C16' O1 Y1 158.7(4)
C16 O1 Y1 158.7(4)
C37' O2 C40' 106.3(3)
C37 O2 C40 106.3(3)
C37' O2 Y1 124.2(3)
C37 O2 Y1 124.2(3)
C40' O2 Y1 129.4(2)
C40 O2 Y1 129.4(2)
N5 B1 N1 109.8(3)
N5 B1 N3 109.1(3)
N1 B1 N3 112.5(3)
N5 B1 H1 107.6(17)
N1 B1 H1 109.7(17)
N3 B1 H1 108.1(16)

loop_
_geom_bond_atom_site_label_1
_geom_bond_atom_site_label_2
_geom_bond_distance
Y1 O1 2.075(3)
Y1 O2 2.408(3)
Y1 N4 2.453(3)
Y1 N6 2.529(3)
Y1 N2 2.589(3)
Y1 C35 2.718(4)
Y1 C33 2.719(5)
Y1 C34 2.726(4)
Y1 C36 2.739(4)
Y1 C32 2.742(4)
C1 N1 1.342(5)
C1 C2 1.370(7)
C1 C4 1.501(7)
C2 C3 1.373(6)
C2 H2 0.9300
C3 N2 1.336(5)
C3 C5 1.485(6)
C4 H4A 0.9600
C4 H4B 0.9600
C4 H4C 0.9600
C5 H5A 0.9600
C5 H5B 0.9600
C5 H5C 0.9600
C6 N3 1.351(5)
C6 C7 1.374(6)
C6 C9 1.495(7)
C7 C8 1.365(6)
C7 H7 0.9300
C8 N4 1.333(5)
C8 C10 1.506(6)
C9 H9A 0.9600
C9 H9B 0.9600
C9 H9C 0.9600
C10 H10A 0.9600
C10 H10B 0.9600
C10 H10C 0.9600
C11 N5 1.359(5)
C11 C12 1.360(6)
C11 C14 1.487(6)
C12 C13 1.388(6)
C12 H12 0.9300
C13 N6 1.348(5)
C13 C15 1.482(6)
C14 H14A 0.9600
C14 H14B 0.9600
C14 H14C 0.9600
C15 H15A 0.9600
C15 H15B 0.9600
C15 H15C 0.9600
P1 C20 1.828(7)
P1 C26 1.832(7)
P1 C19 1.838(7)
C16 O1 1.357(6)
C16 C17 1.475(10)
C16 H16A 0.9700
C16 H16B 0.9700
C17 C18 1.515(11)
C17 H17A 0.9700
C17 H17B 0.9700
C18 C19 1.528(11)
C18 H18A 0.9700
C18 H18B 0.9700
C19 H19A 0.9700
C19 H19B 0.9700
C20 C21 1.376(12)
C20 C25 1.377(11)
C21 C22 1.43(2)
C21 H21A 0.9300
C22 C23 1.35(2)
C22 H22A 0.9300
C23 C24 1.347(17)
C23 H23A 0.9300
C24 C25 1.392(15)
C24 H24A 0.9300
C25 H25A 0.9300
C26 C27 1.371(11)
C26 C31 1.388(9)
C27 C28 1.414(13)
C27 H27A 0.9300
C28 C29 1.353(14)
C28 H28A 0.9300
C29 C30 1.353(14)
C29 H29A 0.9300
C30 C31 1.361(12)
C30 H30A 0.9300
C31 H31A 0.9300
C16' O1 1.357(6)
C16' C17' 1.401(17)
C16' H16C 0.9700
C16' H16D 0.9700
C17' C18' 1.500(19)
C17' H17C 0.9700
C17' H17D 0.9700
C18' C19' 1.488(19)
C18' H18C 0.9700
C18' H18D 0.9700
C19' P1' 1.842(18)
C19' H19C 0.9700
C19' H19D 0.9700
C20' C25' 1.38(2)
C20' C21' 1.39(2)
C20' P1' 1.851(17)
C21' C22' 1.43(2)
C21' H21B 0.9300
C22' C23' 1.35(3)
C22' H22B 0.9300
C23' C24' 1.35(3)
C23' H23B 0.9300
C24' C25' 1.40(2)
C24' H24B 0.9300
C25' H25B 0.9300
P1' C26' 1.820(16)
C26' C27' 1.36(2)
C26' C31' 1.390(18)
C27' C28' 1.41(2)
C27' H27B 0.9300
C28' C29' 1.34(2)
C28' H28B 0.9300
C29' C30' 1.35(2)
C29' H29B 0.9300
C30' C31' 1.363(19)
C30' H30B 0.9300
C31' H31B 0.9300
C32 C33 1.391(7)
C32 C36 1.407(7)
C32 H32A 0.9800
C33 C34 1.413(7)
C33 H33A 0.9800
C34 C35 1.384(7)
C34 H34A 0.9800
C35 C36 1.395(7)
C35 H35A 0.9800
C36 H36A 0.9800
C37 O2 1.447(5)
C37 C38 1.490(14)
C37 H37A 0.9700
C37 H37B 0.9700
C38 C39 1.409(18)
C38 H38A 0.9700
C38 H38B 0.9700
C39 C40 1.50(2)
C39 H39A 0.9700
C39 H39B 0.9700
C40 O2 1.456(5)
C40 H40A 0.9700
C40 H40B 0.9700
C37' O2 1.447(5)
C37' C38' 1.448(9)
C37' H37C 0.9700
C37' H37D 0.9700
C38' C39' 1.483(10)
C38' H38C 0.9700
C38' H38D 0.9700
C39' C40' 1.46(3)
C39' H39C 0.9700
C39' H39D 0.9700
C40' O2 1.456(5)
C40' H40C 0.9701
C40' H40D 0.9700
N1 N2 1.373(4)
N1 B1 1.540(6)
N3 N4 1.378(4)
N3 B1 1.552(6)
N5 N6 1.363(4)
N5 B1 1.531(6)
B1 H1 1.13(3)
